data_7201673
loop_
_publ_author_name
'T\"obbens, Daniel M.'
'Hummel, Michael'
'Kaindl, Reinhard'
'Schottenberger, Herwig'
'Kahlenberg, Volker'

_publ_section_title
;
 Novel linear acetylpentanedionato complexes for metal--organic
 framework construction
;
_journal_issue 3
_journal_name_full CrystEngComm
_journal_page_first 327
_journal_paper_doi 10.1039/b712539a
_journal_volume 10
_journal_year 2008
_chemical_compound_source 'see text'
_chemical_formula_moiety 'C14 H18 O6 Pd'
_chemical_formula_sum 'C14 H18 O6 Pd'
_chemical_formula_weight 388.70
_chemical_name_systematic
;
bis(3-acetyl-2,4-pentandionato-O2,O3)palladium(II)
;
_space_group_IT_number 61
_symmetry_cell_setting orthorhombic
_symmetry_space_group_name_Hall '-P 2ac 2ab'
_symmetry_space_group_name_H-M 'P b c a'
_cell_angle_alpha 90.00000
_cell_angle_beta 90.00000
_cell_angle_gamma 90.00000
_cell_formula_units_Z 4
_cell_length_a 13.39752(15)
_cell_length_b 13.43165(8)
_cell_length_c 8.49767(4)
_cell_measurement_temperature 296
_cell_volume 1529.16(2)
_computing_structure_refinement FULLPROF
_computing_structure_solution FOX
_diffrn_ambient_temperature 296
_diffrn_detector 'linear PSD'
_diffrn_detector_type STOE
_diffrn_measurement_device_type 'STOE STADI MP'
_diffrn_radiation_monochromator 'curved Ge(111)'
_diffrn_radiation_type 'Cu K\a'
_diffrn_source 'sealed X-ray tube'
_diffrn_source_target Cu
_pd_char_colour white
_pd_instr_location ' ?'
_pd_meas_2theta_range_inc 0.010001
_pd_meas_2theta_range_max 129.99001
_pd_meas_2theta_range_min 2.06000
_pd_meas_number_of_points 12794
_pd_meas_scan_method step
_pd_proc_2theta_range_inc 0.010001
_pd_proc_2theta_range_max 129.9957
_pd_proc_2theta_range_min 2.0657
_pd_proc_ls_pref_orient_corr ' ?'
_pd_proc_ls_prof_R_factor 5.5913
_pd_proc_ls_prof_wR_expected 6.3130
_pd_proc_ls_prof_wR_factor 7.1901
_pd_proc_wavelength 1.540560
_pd_spec_mounting ' ?'
_refine_ls_number_parameters 79
_refine_ls_number_reflns 1349
_refine_ls_number_restraints 21
_refine_ls_R_I_factor 3.8205
_refine_ls_shift/su_max 0.05
_cod_data_source_file b712539a.txt
_cod_data_source_block Pd[acacac]2
_cod_depositor_comments
;
The following automatic conversions were performed:
'_symmetry_cell_setting' value 'Orthorhombic' changed to 'orthorhombic'
according to '/home/saulius/struct/CIF-dictionaries/cif_core.dic'
dictionary named 'cif_core.dic' version 2.4.1 from 2010-06-29.

Automatic conversion script
Id: cif_fix_enum 1527 2010-12-29 10:47:43Z saulius 
;
_cod_original_sg_symbol_H-M 'P B C A'
_cod_database_code 7201673
_pd_proc_ls_prof_cr_factor 17.1073
_pd_proc_ls_prof_cwr_factor 15.2119
_pd_proc_ls_prof_cwr_expected 13.3563
_pd_proc_ls_prof_chi2 1.2972
_pd_proc_ls_prof_echi2 1.3257

loop_
_symmetry_equiv_pos_as_xyz
x,y,z
x+1/2,-y+1/2,-z
-x,y+1/2,-z+1/2
-x+1/2,-y,z+1/2
-x,-y,-z
-x+1/2,y+1/2,z
x,-y+1/2,z+1/2
x+1/2,y,-z+1/2

loop_
_atom_site_label
_atom_site_fract_x
_atom_site_fract_y
_atom_site_fract_z
_atom_site_U_iso_or_equiv
_atom_site_occupancy
_atom_site_adp_type
_atom_site_type_symbol
Pd 0.00000 0.00000 0.00000 0.0267(3) 1.00000 Uiso Pd
C1 0.2153(7) -0.0155(8) -0.3701(11) 0.0378(11) 1.00000 Uiso C
C2 0.1272(7) 0.0224(7) -0.2760(9) 0.0378(11) 1.00000 Uiso C
C3 0.0664(6) 0.0983(6) -0.3349(8) 0.0378(11) 1.00000 Uiso C
C4 -0.0191(6) 0.1350(6) -0.2601(8) 0.0378(11) 1.00000 Uiso C
C5 -0.0714(9) 0.2213(5) -0.3359(11) 0.0378(11) 1.00000 Uiso C
C6 0.0968(8) 0.1505(6) -0.4826(5) 0.0378(11) 1.00000 Uiso C
C7 0.1618(7) 0.2413(4) -0.4792(17) 0.0378(11) 1.00000 Uiso C
O1 0.1116(8) -0.0285(5) -0.1513(7) 0.0378(11) 1.00000 Uiso O
O2 -0.0584(7) 0.1048(5) -0.1327(6) 0.0378(11) 1.00000 Uiso O
O3 0.0684(8) 0.1229(5) -0.6108(6) 0.0378(11) 1.00000 Uiso O
H1a 0.2250(7) 0.0301(8) -0.4739(11) 0.36(3) 1.00000 Uiso H
H1b 0.2821(7) -0.0120(8) -0.2985(11) 0.36(3) 1.00000 Uiso H
H1c 0.2018(7) -0.0919(8) -0.4050(11) 0.36(3) 1.00000 Uiso H
H5a -0.0328(9) 0.2416(5) -0.4432(11) 0.36(3) 1.00000 Uiso H
H5b -0.1476(9) 0.2004(5) -0.3634(11) 0.36(3) 1.00000 Uiso H
H5c -0.0717(9) 0.2840(5) -0.2559(11) 0.36(3) 1.00000 Uiso H
H7a 0.1820(7) 0.2581(4) -0.3587(17) 0.36(3) 1.00000 Uiso H
H7b 0.1216(7) 0.3037(4) -0.5292(17) 0.36(3) 1.00000 Uiso H
H7c 0.2287(7) 0.2276(4) -0.5473(17) 0.36(3) 1.00000 Uiso H

loop_
_atom_type_symbol
_atom_type_scat_Cromer_Mann_a1
_atom_type_scat_Cromer_Mann_b1
_atom_type_scat_Cromer_Mann_a2
_atom_type_scat_Cromer_Mann_b2
_atom_type_scat_Cromer_Mann_a3
_atom_type_scat_Cromer_Mann_b3
_atom_type_scat_Cromer_Mann_a4
_atom_type_scat_Cromer_Mann_b4
_atom_type_scat_Cromer_Mann_c
_atom_type_scat_dispersion_real
_atom_type_scat_dispersion_imag
_atom_type_scat_source
pd 19.33190 0.69866 15.50170 7.98929 5.29537 25.20520 0.60584 76.89860 5.26593 -0.05900 3.93400 International_Tables_for_Crystallography_Vol.C(1991)_Tables_6.1.1.4_and_6.1.1.5
c 2.31000 20.84390 1.02000 10.20750 1.58860 0.56870 0.86500 51.65120 0.21560 0.01700 0.00900 International_Tables_for_Crystallography_Vol.C(1991)_Tables_6.1.1.4_and_6.1.1.5
o 3.04850 13.27710 2.28680 5.70110 1.54630 0.32390 0.86700 32.90890 0.25080 0.04700 0.03200 International_Tables_for_Crystallography_Vol.C(1991)_Tables_6.1.1.4_and_6.1.1.5
h 0.49300 10.51090 0.32291 26.12570 0.14019 3.14236 0.04081 57.79970 0.00304 0.00000 0.00000 International_Tables_for_Crystallography_Vol.C(1991)_Tables_6.1.1.4_and_6.1.1.5

loop_
_geom_angle_atom_site_label_1
_geom_angle_atom_site_label_2
_geom_angle_atom_site_label_3
_geom_angle
_geom_angle_site_symmetry_1
_geom_angle_site_symmetry_2
_geom_angle_site_symmetry_3
_geom_angle_publ_flag
O1 Pd O2 93.76 . . . yes
O1 Pd O1 180.00 . . 5_566 yes
O1 Pd O2 86.24 . . 5_566 yes
O1 Pd O2 86.24 5_566 . . yes
O2 Pd O2 180.00 . . 5_566 yes
O1 Pd O2 93.76 5_566 . 5_566 yes
Pd O1 C2 123.39 . . . yes
Pd O2 C4 123.54 . . . yes
O1 C2 C1 112.68 . . . yes
O1 C2 C3 126.28 . . . yes
C1 C2 C3 120.70 . . . no
C2 C3 C4 124.84 . . . no
C2 C3 C6 118.96 . . . no
C4 C3 C6 116.06 . . . no
O2 C4 C3 127.86 . . . yes
O2 C4 C5 114.78 . . . yes
C3 C4 C5 117.35 . . . no
O3 C6 C3 121.73 . . . yes
O3 C6 C7 116.65 . . . yes
C3 C6 C7 121.60 . . . no
C2 C1 H1A 109.51 . . . no
C2 C1 H1B 109.44 . . . no
C2 C1 H1C 109.45 . . . no
H1A C1 H1B 109.52 . . . no
H1A C1 H1C 109.46 . . . no
H1B C1 H1C 109.44 . . . no
C4 C5 H5A 109.45 . . . no
C4 C5 H5B 109.41 . . . no
C4 C5 H5C 109.47 . . . no
H5A C5 H5B 109.47 . . . no
H5A C5 H5C 109.55 . . . no
H5B C5 H5C 109.47 . . . no
C6 C7 H7A 109.45 . . . no
C6 C7 H7B 109.46 . . . no
C6 C7 H7C 109.41 . . . no
H7A C7 H7B 109.51 . . . no
H7A C7 H7C 109.51 . . . no
H7B C7 H7C 109.48 . . . no

loop_
_geom_bond_atom_site_label_1
_geom_bond_atom_site_label_2
_geom_bond_distance
_geom_bond_site_symmetry_1
_geom_bond_site_symmetry_2
_geom_bond_publ_flag
Pd O1 2.0087 . . yes
Pd O2 1.9660 . . yes
Pd O1 2.0087 . 5_566 yes
Pd O2 1.9660 . 5_566 yes
O1 C2 1.2783 . . yes
O2 C4 1.2704 . . yes
O3 C6 1.2120 . . yes
C1 C2 1.5138 . . no
C2 C3 1.3976 . . no
C3 C4 1.3997 . . no
C3 C6 1.4942 . . no
C4 C5 1.4998 . . no
C6 C7 1.4989 . . no
C1 H1A 1.0817 . . no
C1 H1B 1.0832 . . no
C1 H1C 1.0834 . . no
C5 H5A 1.0831 . . no
C5 H5B 1.0843 . . no
C5 H5C 1.0823 . . no
C7 H7A 1.0829 . . no
C7 H7B 1.0831 . . no
C7 H7C 1.0826 . . no

loop_
_geom_hbond_atom_site_label_D
_geom_hbond_atom_site_label_H
_geom_hbond_atom_site_label_A
_geom_hbond_site_symmetry_D
_geom_hbond_site_symmetry_H
_geom_hbond_site_symmetry_A
_geom_hbond_distance_DH
_geom_hbond_distance_HA
_geom_hbond_distance_DA
_geom_hbond_angle_DHA
_geom_hbond_publ_flag
? ? ? ? ? ? ? ? ? ? ?

loop_
_geom_torsion_atom_site_label_1
_geom_torsion_atom_site_label_2
_geom_torsion_atom_site_label_3
_geom_torsion_atom_site_label_4
_geom_torsion
_geom_torsion_site_symmetry_1
_geom_torsion_site_symmetry_2
_geom_torsion_site_symmetry_3
_geom_torsion_site_symmetry_4
_geom_torsion_publ_flag
C2 C3 C6 O3 -92.09 . . . . no
C2 C3 C6 C7 89.56 . . . . no
C4 C3 C6 O3 92.10 . . . . no
C4 C3 C6 C7 -86.25 . . . . no
